data_2206678
loop_
_publ_author_name
'Xiu-Rong Hu'
'Yun-Wu Wang'
'Jian-Ming Gu'

_publ_section_title
;
 Losartan potassium 3.5-hydrate, a new crystalline form
;
_journal_coeditor_code DN6239
_journal_issue 9
_journal_name_full 'Acta Crystallographica Section E'
_journal_page_first m1686
_journal_page_last m1688
_journal_paper_doi 10.1107/S1600536805024001
_journal_volume 61
_journal_year 2005
_chemical_formula_iupac '[K2 (C22 H22 Cl1 N6 O1)2 (H2 O1)5], 2H2 O'
_chemical_formula_sum 'C22 H29 Cl K N6 O4.5'
_chemical_formula_weight 524.06
_chemical_name_systematic
;
di-\m-aqua-1:2\k^4^O:O-triaqua-1\k^3^O-dilosartanido-1\kN;2\k^2^N,N'-
dipotassium dihydrate
;
_space_group_IT_number 61
_symmetry_cell_setting orthorhombic
_symmetry_space_group_name_Hall '-P 2ac 2ab'
_symmetry_space_group_name_H-M 'P b c a'
_cell_angle_alpha 90
_cell_angle_beta 90
_cell_angle_gamma 90
_cell_formula_units_Z 16
_cell_length_a 13.1389(3)
_cell_length_b 25.6885(5)
_cell_length_c 31.1822(7)
_cell_measurement_reflns_used 69404
_cell_measurement_temperature 295.0(10)
_cell_measurement_theta_max 27.5
_cell_measurement_theta_min 1.3
_cell_volume 10524.6(4)
_computing_cell_refinement PROCESS-AUTO
_computing_data_collection 'PROCESS-AUTO (Rigaku, 1998)'
_computing_data_reduction 'CrystalStructure (Rigaku/MSC, 2004)'
_computing_molecular_graphics 'ORTEP-3 for Windows (Farrugia, 1997)'
_computing_publication_material CrystalStructure
_computing_structure_refinement 'CRYSTALS (Betteridge <i>et al.</i>, 2003)'
_computing_structure_solution 'SHELXS97 (Altomare <i>et al.</i>, 1999)'
_diffrn_detector_area_resol_mean 10.00
_diffrn_measured_fraction_theta_full 0.9950
_diffrn_measured_fraction_theta_max 0.9927
_diffrn_measurement_device_type 'Rigaku R-AXIS RAPID'
_diffrn_measurement_method \w
_diffrn_radiation_type 'Mo K\a'
_diffrn_radiation_wavelength 0.7107
_diffrn_reflns_av_R_equivalents 0.040
_diffrn_reflns_limit_h_max 17
_diffrn_reflns_limit_h_min -16
_diffrn_reflns_limit_k_max 32
_diffrn_reflns_limit_k_min -33
_diffrn_reflns_limit_l_max 39
_diffrn_reflns_limit_l_min -40
_diffrn_reflns_number 74477
_diffrn_reflns_theta_full 27.00
_diffrn_reflns_theta_max 27.47
_exptl_absorpt_coefficient_mu 0.344
_exptl_absorpt_correction_T_max 0.927
_exptl_absorpt_correction_T_min 0.857
_exptl_absorpt_correction_type multi-scan
_exptl_absorpt_process_details '(ABSCOR; Higashi, 1995)'
_exptl_crystal_colour colorless
_exptl_crystal_density_diffrn 1.323
_exptl_crystal_density_method 'not measured'
_exptl_crystal_description block
_exptl_crystal_F_000 4400.00
_exptl_crystal_size_max 0.40
_exptl_crystal_size_mid 0.28
_exptl_crystal_size_min 0.22
_refine_diff_density_max 0.75
_refine_diff_density_min -0.67
_refine_ls_extinction_coef 39E1(10)
_refine_ls_extinction_method 'Larson (1970)'
_refine_ls_goodness_of_fit_ref 1.023
_refine_ls_hydrogen_treatment constr
_refine_ls_number_parameters 623
_refine_ls_number_reflns 6573
_refine_ls_R_factor_gt 0.0540
_refine_ls_shift/su_max 0.0000
_refine_ls_structure_factor_coef Fsqd
_refine_ls_weighting_details 'w = 1/[0.0012Fo^2^ + 3\s(Fo^2^) + 0.5]/(4Fo^2^)'
_refine_ls_weighting_scheme calc
_refine_ls_wR_factor_ref 0.1240
_reflns_number_gt 6573
_reflns_number_total 11990
_reflns_threshold_expression F^2^>2\s(F^2^)
_cod_data_source_file dn6239.cif
_cod_data_source_block I
_cod_original_formula_sum 'C44 H58 Cl2 K2 N12 O9 '
_cod_database_code 2206678
_cod_database_fobs_code 2206678

loop_
_symmetry_equiv_pos_site_id
_symmetry_equiv_pos_as_xyz
1 x,y,z
2 1/2-x,1/2+y,z
3 x,1/2-y,1/2+z
4 1/2-x,-y,1/2+z
5 -x,-y,-z
6 1/2+x,1/2-y,-z
7 -x,1/2+y,1/2-z
8 1/2+x,y,1/2-z

loop_
_atom_site_label
_atom_site_fract_x
_atom_site_fract_y
_atom_site_fract_z
_atom_site_U_iso_or_equiv
_atom_site_adp_type
_atom_site_calc_flag
_atom_site_refinement_flags
_atom_site_occupancy
_atom_site_type_symbol
K1 0.65124(7) 0.31112(4) 0.22689(3) 0.0737(3) Uani d . 1.00 K
K2 0.91160(10) 0.22078(5) 0.20268(5) 0.1249(5) Uani d . 1.00 K
Cl1 0.88351(8) 0.65505(4) 0.15211(4) 0.0838(4) Uani d . 1.00 Cl
Cl2 0.77022(7) 0.15193(4) 0.48871(3) 0.0717(3) Uani d . 1.00 Cl
O51 0.9160(2) 0.54777(9) 0.24328(8) 0.0637(8) Uani d . 1.00 O
O52 0.6662(2) 0.23090(10) 0.36962(8) 0.0731(9) Uani d . 1.00 O
O53 0.7443(3) 0.21530(10) 0.25240(10) 0.1040(10) Uani d . 1.00 O
O54 0.8219(2) 0.31570(10) 0.17621(9) 0.0778(9) Uani d . 1.00 O
O55 0.8845(2) 0.20620(10) 0.11450(10) 0.1040(10) Uani d . 1.00 O
O56 1.0452(3) 0.15600(10) 0.24310(10) 0.1210(10) Uani d . 1.00 O
O57 1.0678(3) 0.28690(10) 0.19280(10) 0.1100(10) Uani d . 1.00 O
O58 0.7257(2) 0.27690(10) 0.10306(8) 0.0629(8) Uani d . 1.00 O
O59 0.9657(2) 0.38630(10) 0.20690(10) 0.140(2) Uani d . 1.00 O
N11 0.5257(2) 0.27660(10) 0.15501(9) 0.0534(9) Uani d . 1.00 N
N12 0.4876(2) 0.25160(10) 0.18950(10) 0.0590(10) Uani d . 1.00 N
N13 0.3930(2) 0.23930(10) 0.18200(10) 0.0640(10) Uani d . 1.00 N
N14 0.3671(2) 0.25560(10) 0.14228(9) 0.0584(9) Uani d . 1.00 N
N15 0.7110(2) 0.53930(10) 0.18035(8) 0.0462(8) Uani d . 1.00 N
N16 0.6955(2) 0.61610(10) 0.14960(10) 0.0640(10) Uani d . 1.00 N
N21 0.6670(2) 0.42540(10) 0.29562(8) 0.0471(8) Uani d . 1.00 N
N22 0.7311(2) 0.39690(10) 0.27112(9) 0.0517(8) Uani d . 1.00 N
N23 0.8185(2) 0.42140(10) 0.26773(9) 0.0500(8) Uani d . 1.00 N
N24 0.8141(2) 0.46660(10) 0.28928(8) 0.0442(8) Uani d . 1.00 N
N25 0.5974(2) 0.26750(10) 0.45891(8) 0.0468(8) Uani d . 1.00 N
N26 0.6807(2) 0.23950(10) 0.51621(9) 0.0527(9) Uani d . 1.00 N
C1 0.4495(2) 0.27860(10) 0.12690(10) 0.0433(9) Uani d . 1.00 C
C2 0.4532(2) 0.30250(10) 0.08390(10) 0.0428(9) Uani d . 1.00 C
C3 0.4056(2) 0.27620(10) 0.05070(10) 0.0520(10) Uani d . 1.00 C
C4 0.4054(3) 0.2954(2) 0.00930(10) 0.0600(10) Uani d . 1.00 C
C5 0.4545(3) 0.3413(2) 0.00070(10) 0.0620(10) Uani d . 1.00 C
C6 0.5026(3) 0.36820(10) 0.03340(10) 0.0560(10) Uani d . 1.00 C
C7 0.5025(2) 0.34970(10) 0.07530(10) 0.0438(9) Uani d . 1.00 C
C8 0.5516(2) 0.38260(10) 0.10920(10) 0.0416(9) Uani d . 1.00 C
C9 0.6484(2) 0.40290(10) 0.10230(10) 0.0520(10) Uani d . 1.00 C
C10 0.6916(2) 0.43650(10) 0.13170(10) 0.0510(10) Uani d . 1.00 C
C11 0.6396(2) 0.45090(10) 0.16790(10) 0.0406(9) Uani d . 1.00 C
C12 0.5437(2) 0.43020(10) 0.17550(10) 0.0438(9) Uani d . 1.00 C
C13 0.5005(2) 0.39630(10) 0.14620(10) 0.0442(9) Uani d . 1.00 C
C14 0.6829(3) 0.48920(10) 0.19970(10) 0.0520(10) Uani d . 1.00 C
C15 0.8085(2) 0.56090(10) 0.18030(10) 0.0470(10) Uani d . 1.00 C
C16 0.9018(3) 0.53740(10) 0.19860(10) 0.0560(10) Uani d . 1.00 C
C17 0.7938(3) 0.60760(10) 0.16110(10) 0.0590(10) Uani d . 1.00 C
C18 0.6468(3) 0.57350(10) 0.16180(10) 0.0540(10) Uani d . 1.00 C
C19 0.5370(3) 0.56420(10) 0.15340(10) 0.0580(10) Uani d . 1.00 C
C20 0.5157(3) 0.5473(2) 0.10740(10) 0.0650(10) Uani d . 1.00 C
C21 0.4063(3) 0.5354(2) 0.09860(10) 0.0770(10) Uani d . 1.00 C
C22 0.3849(4) 0.5172(2) 0.05390(10) 0.104(2) Uani d . 1.00 C
C23 0.7206(2) 0.46760(10) 0.30630(9) 0.0384(9) Uani d . 1.00 C
C24 0.6840(2) 0.51090(10) 0.33300(10) 0.0425(9) Uani d . 1.00 C
C25 0.7006(3) 0.56170(10) 0.31890(10) 0.0550(10) Uani d . 1.00 C
C26 0.6697(3) 0.60380(10) 0.34290(10) 0.0680(10) Uani d . 1.00 C
C27 0.6227(3) 0.59610(10) 0.38190(10) 0.0670(10) Uani d . 1.00 C
C28 0.6055(3) 0.54600(10) 0.39640(10) 0.0630(10) Uani d . 1.00 C
C29 0.6348(2) 0.50230(10) 0.37230(10) 0.0470(10) Uani d . 1.00 C
C30 0.6107(2) 0.45000(10) 0.38890(10) 0.0450(10) Uani d . 1.00 C
C31 0.5111(3) 0.43770(10) 0.40010(10) 0.0580(10) Uani d . 1.00 C
C32 0.4861(3) 0.38870(10) 0.41510(10) 0.0580(10) Uani d . 1.00 C
C33 0.5578(2) 0.35020(10) 0.41930(10) 0.0445(9) Uani d . 1.00 C
C34 0.6578(2) 0.36240(10) 0.40930(10) 0.0480(10) Uani d . 1.00 C
C35 0.6833(2) 0.41100(10) 0.39440(10) 0.0470(10) Uani d . 1.00 C
C36 0.5245(2) 0.29650(10) 0.43290(10) 0.0520(10) Uani d . 1.00 C
C37 0.6463(2) 0.22160(10) 0.44690(10) 0.0460(10) Uani d . 1.00 C
C38 0.6373(3) 0.19770(10) 0.40380(10) 0.0580(10) Uani d . 1.00 C
C39 0.6950(2) 0.20660(10) 0.48290(10) 0.0500(10) Uani d . 1.00 C
C40 0.6204(3) 0.27640(10) 0.50090(10) 0.0520(10) Uani d . 1.00 C
C41 0.5876(3) 0.32300(10) 0.52530(10) 0.0630(10) Uani d . 1.00 C
C42 0.6699(3) 0.36490(10) 0.52720(10) 0.0680(10) Uani d . 1.00 C
C43 0.6306(4) 0.4174(2) 0.5411(2) 0.099(2) Uani d . 1.00 C
C44 0.7060(6) 0.4587(3) 0.5409(3) 0.171(3) Uani d . 1.00 C
H561 1.0186 0.1225 0.2355 0.146 Uiso c R 1.00 H
H562 1.0286 0.1635 0.2705 0.146 Uiso c R 1.00 H
H3 0.3705 0.2434 0.0568 0.062 Uiso c R 1.00 H
H4 0.3706 0.2763 -0.0136 0.072 Uiso c R 1.00 H
H5 0.4555 0.3548 -0.0287 0.075 Uiso c R 1.00 H
H6 0.5372 0.4011 0.0267 0.067 Uiso c R 1.00 H
H9 0.6863 0.3932 0.0764 0.062 Uiso c R 1.00 H
H10 0.7600 0.4503 0.1265 0.062 Uiso c R 1.00 H
H12 0.5067 0.4395 0.2017 0.052 Uiso c R 1.00 H
H13 0.4326 0.3820 0.1517 0.053 Uiso c R 1.00 H
H25 0.7336 0.5676 0.2911 0.067 Uiso c R 1.00 H
H26 0.6814 0.6394 0.3327 0.081 Uiso c R 1.00 H
H27 0.6017 0.6259 0.3995 0.081 Uiso c R 1.00 H
H28 0.5718 0.5407 0.4241 0.075 Uiso c R 1.00 H
H31 0.4582 0.4644 0.3976 0.070 Uiso c R 1.00 H
H32 0.4152 0.3814 0.4228 0.070 Uiso c R 1.00 H
H34 0.7107 0.3358 0.4123 0.058 Uiso c R 1.00 H
H35 0.7545 0.4187 0.3877 0.057 Uiso c R 1.00 H
H141 0.7435 0.4740 0.2124 0.063 Uiso c R 1.00 H
H142 0.6327 0.4953 0.2220 0.063 Uiso c R 1.00 H
H161 0.9591 0.5520 0.1832 0.067 Uiso c R 1.00 H
H162 0.8989 0.5001 0.1936 0.067 Uiso c R 1.00 H
H191 0.5129 0.5372 0.1726 0.070 Uiso c R 1.00 H
H192 0.5002 0.5962 0.1590 0.070 Uiso c R 1.00 H
H201 0.5553 0.5163 0.1013 0.077 Uiso c R 1.00 H
H202 0.5366 0.5752 0.0883 0.077 Uiso c R 1.00 H
H211 0.3851 0.5081 0.1181 0.093 Uiso c R 1.00 H
H212 0.3670 0.5666 0.1041 0.093 Uiso c R 1.00 H
H221 0.4440 0.4991 0.0436 0.125 Uiso c R 1.00 H
H222 0.3268 0.4946 0.0537 0.125 Uiso c R 1.00 H
H223 0.3715 0.5466 0.0358 0.125 Uiso c R 1.00 H
H361 0.5104 0.2763 0.4073 0.063 Uiso c R 1.00 H
H362 0.4626 0.3002 0.4496 0.062 Uiso c R 1.00 H
H381 0.5670 0.1875 0.3993 0.070 Uiso c R 1.00 H
H382 0.6804 0.1671 0.4032 0.070 Uiso c R 1.00 H
H411 0.5281 0.3374 0.5112 0.076 Uiso c R 1.00 H
H412 0.5700 0.3129 0.5544 0.076 Uiso c R 1.00 H
H421 0.7002 0.3683 0.4990 0.082 Uiso c R 1.00 H
H422 0.7215 0.3541 0.5476 0.082 Uiso c R 1.00 H
H431 0.5755 0.4268 0.5219 0.118 Uiso c R 1.00 H
H432 0.6045 0.4143 0.5701 0.118 Uiso c R 1.00 H
H441 0.7365 0.4601 0.5688 0.206 Uiso c R 1.00 H
H442 0.6730 0.4911 0.5343 0.206 Uiso c R 1.00 H
H443 0.7572 0.4506 0.5200 0.206 Uiso c R 1.00 H
H511 0.8776 0.5205 0.2586 0.077 Uiso c R 1.00 H
H521 0.7385 0.2385 0.3717 0.088 Uiso c R 1.00 H
H531 0.7837 0.2163 0.2761 0.125 Uiso c R 1.00 H
H532 0.6866 0.2012 0.2594 0.125 Uiso c R 1.00 H
H541 0.8671 0.3425 0.1798 0.094 Uiso c R 1.00 H
H542 0.8021 0.3135 0.1478 0.094 Uiso c R 1.00 H
H551 0.8320 0.2303 0.1068 0.125 Uiso c R 1.00 H
H552 0.8551 0.1723 0.1178 0.125 Uiso c R 1.00 H
H571 1.0510 0.3213 0.1935 0.133 Uiso c R 1.00 H
H572 1.1371 0.2883 0.1855 0.133 Uiso c R 1.00 H
H581 0.6644 0.2793 0.1184 0.076 Uiso c R 1.00 H
H582 0.7084 0.2743 0.0734 0.076 Uiso c R 1.00 H
H591 0.9191 0.3987 0.2277 0.168 Uiso c R 1.00 H
H592 1.0261 0.4037 0.2037 0.168 Uiso c R 1.00 H

loop_
_atom_site_aniso_label
_atom_site_aniso_U_11
_atom_site_aniso_U_22
_atom_site_aniso_U_33
_atom_site_aniso_U_12
_atom_site_aniso_U_13
_atom_site_aniso_U_23
K1 0.0784(6) 0.0737(6) 0.0691(6) -0.0163(5) -0.0125(5) -0.0132(5)
K2 0.1140(10) 0.1030(10) 0.1580(10) 0.0299(8) 0.0101(9) 0.0361(9)
Cl1 0.0820(7) 0.0621(7) 0.1073(9) -0.0328(6) -0.0123(6) 0.0271(6)
Cl2 0.0681(6) 0.0667(7) 0.0804(7) 0.0101(5) 0.0036(5) 0.0179(5)
O51 0.067(2) 0.061(2) 0.063(2) -0.0240(10) -0.0170(10) 0.0080(10)
O52 0.059(2) 0.112(2) 0.0490(10) -0.0100(10) 0.0010(10) 0.011(2)
O53 0.119(3) 0.106(2) 0.087(2) -0.016(2) -0.025(2) 0.007(2)
O54 0.085(2) 0.073(2) 0.075(2) -0.014(2) -0.016(2) -0.0010(10)
O55 0.058(2) 0.064(2) 0.191(4) -0.0010(10) 0.020(2) 0.038(2)
O56 0.171(3) 0.091(2) 0.101(3) 0.017(2) -0.034(3) 0.000(2)
O57 0.124(3) 0.113(3) 0.094(2) 0.033(2) -0.008(2) -0.009(2)
O58 0.0610(10) 0.075(2) 0.0530(10) 0.0080(10) -0.0070(10) -0.0050(10)
O59 0.082(2) 0.160(3) 0.179(4) -0.066(2) 0.062(2) -0.108(3)
N11 0.050(2) 0.048(2) 0.062(2) -0.0020(10) -0.009(2) 0.0040(10)
N12 0.068(2) 0.051(2) 0.059(2) -0.004(2) -0.008(2) 0.004(2)
N13 0.071(2) 0.062(2) 0.058(2) -0.015(2) -0.002(2) 0.001(2)
N14 0.053(2) 0.068(2) 0.054(2) -0.015(2) -0.003(2) -0.002(2)
N15 0.050(2) 0.038(2) 0.051(2) -0.0100(10) -0.0070(10) 0.0070(10)
N16 0.065(2) 0.043(2) 0.083(2) -0.0060(10) -0.011(2) 0.015(2)
N21 0.048(2) 0.047(2) 0.046(2) -0.0080(10) 0.0000(10) -0.0020(10)
N22 0.059(2) 0.047(2) 0.050(2) -0.0060(10) -0.0020(10) -0.0020(10)
N23 0.049(2) 0.052(2) 0.050(2) 0.0030(10) -0.0010(10) -0.0030(10)
N24 0.0390(10) 0.044(2) 0.049(2) -0.0010(10) -0.0030(10) -0.0010(10)
N25 0.041(2) 0.055(2) 0.044(2) -0.0040(10) 0.0020(10) 0.0060(10)
N26 0.050(2) 0.064(2) 0.044(2) -0.0050(10) 0.0020(10) 0.009(2)
C1 0.040(2) 0.036(2) 0.054(2) -0.0030(10) -0.004(2) -0.007(2)
C2 0.031(2) 0.046(2) 0.051(2) 0.0030(10) -0.0010(10) -0.010(2)
C3 0.038(2) 0.056(2) 0.061(2) 0.000(2) -0.003(2) -0.011(2)
C4 0.047(2) 0.076(3) 0.057(3) 0.009(2) -0.006(2) -0.019(2)
C5 0.056(2) 0.078(3) 0.054(2) 0.010(2) 0.000(2) 0.000(2)
C6 0.057(2) 0.057(2) 0.054(2) 0.002(2) 0.004(2) 0.000(2)
C7 0.039(2) 0.043(2) 0.050(2) 0.0050(10) 0.004(2) -0.004(2)
C8 0.041(2) 0.034(2) 0.051(2) 0.0010(10) 0.000(2) 0.000(2)
C9 0.046(2) 0.048(2) 0.061(2) -0.002(2) 0.012(2) -0.004(2)
C10 0.039(2) 0.046(2) 0.069(2) -0.009(2) 0.003(2) 0.005(2)
C11 0.043(2) 0.032(2) 0.047(2) -0.0020(10) -0.004(2) 0.0060(10)
C12 0.043(2) 0.042(2) 0.047(2) -0.0020(10) 0.002(2) 0.000(2)
C13 0.036(2) 0.042(2) 0.054(2) -0.0020(10) 0.005(2) 0.000(2)
C14 0.059(2) 0.043(2) 0.056(2) -0.014(2) -0.008(2) 0.011(2)
C15 0.051(2) 0.042(2) 0.050(2) -0.011(2) -0.004(2) 0.003(2)
C16 0.055(2) 0.053(2) 0.059(2) -0.009(2) -0.002(2) 0.005(2)
C17 0.061(2) 0.044(2) 0.072(3) -0.015(2) -0.009(2) 0.006(2)
C18 0.055(2) 0.046(2) 0.060(2) -0.004(2) -0.005(2) 0.006(2)
C19 0.052(2) 0.050(2) 0.073(3) 0.000(2) -0.007(2) 0.008(2)
C20 0.051(2) 0.075(3) 0.068(3) -0.003(2) -0.002(2) 0.020(2)
C21 0.057(2) 0.085(3) 0.090(3) -0.002(2) -0.012(2) 0.006(2)
C22 0.079(3) 0.145(5) 0.088(4) -0.009(3) -0.024(3) -0.004(3)
C23 0.039(2) 0.039(2) 0.037(2) -0.0040(10) -0.0040(10) 0.0040(10)
C24 0.038(2) 0.044(2) 0.045(2) 0.0000(10) -0.0070(10) -0.001(2)
C25 0.058(2) 0.045(2) 0.063(2) -0.005(2) -0.001(2) 0.005(2)
C26 0.071(3) 0.038(2) 0.095(3) 0.003(2) -0.009(2) -0.002(2)
C27 0.073(3) 0.046(2) 0.082(3) 0.011(2) -0.002(2) -0.016(2)
C28 0.061(2) 0.062(3) 0.065(3) 0.013(2) 0.003(2) -0.009(2)
C29 0.041(2) 0.048(2) 0.052(2) 0.006(2) -0.004(2) -0.001(2)
C30 0.043(2) 0.053(2) 0.040(2) 0.003(2) 0.0030(10) -0.001(2)
C31 0.044(2) 0.063(2) 0.069(2) 0.012(2) 0.006(2) 0.011(2)
C32 0.038(2) 0.071(3) 0.066(2) 0.001(2) 0.007(2) 0.013(2)
C33 0.041(2) 0.055(2) 0.038(2) -0.003(2) 0.0000(10) 0.004(2)
C34 0.042(2) 0.051(2) 0.053(2) 0.006(2) 0.003(2) 0.007(2)
C35 0.037(2) 0.054(2) 0.051(2) 0.000(2) 0.002(2) 0.004(2)
C36 0.044(2) 0.058(2) 0.055(2) -0.002(2) -0.001(2) 0.007(2)
C37 0.041(2) 0.049(2) 0.049(2) -0.008(2) 0.006(2) 0.005(2)
C38 0.050(2) 0.067(3) 0.058(2) -0.008(2) 0.006(2) -0.005(2)
C39 0.042(2) 0.055(2) 0.054(2) -0.003(2) 0.005(2) 0.012(2)
C40 0.046(2) 0.060(2) 0.049(2) -0.007(2) 0.009(2) 0.003(2)
C41 0.060(2) 0.076(3) 0.054(2) 0.000(2) 0.004(2) -0.005(2)
C42 0.068(2) 0.072(3) 0.064(3) 0.003(2) 0.007(2) -0.012(2)
C43 0.107(4) 0.079(3) 0.110(4) -0.008(3) 0.025(3) -0.024(3)
C44 0.191(7) 0.104(5) 0.220(8) -0.039(5) 0.060(6) -0.050(5)

loop_
_atom_type_symbol
_atom_type_description
_atom_type_scat_dispersion_real
_atom_type_scat_dispersion_imag
_atom_type_scat_source
C C 0.003 0.002
;
International Tables for Crystallography
(1992, Vol. C, Tables 4.2.6.8 and 6.1.1.4)
;
H H 0.000 0.000
;
International Tables for Crystallography
(1992, Vol. C, Table 6.1.1.4)
;
O O 0.011 0.006
;
International Tables for Crystallography
(1992, Vol. C, Tables 4.2.6.8 and 6.1.1.4)
;
N N 0.006 0.003
;
International Tables for Crystallography
(1992, Vol. C, Tables 4.2.6.8 and 6.1.1.4)
;
K K 0.200 0.250
;
International Tables for Crystallography
(1992, Vol. C, Tables 4.2.6.8 and 6.1.1.4)
;
Cl Cl 0.148 0.159
;
International Tables for Crystallography
(1992, Vol. C, Tables 4.2.6.8 and 6.1.1.4)
;

loop_
_geom_angle_atom_site_label_1
_geom_angle_atom_site_label_2
_geom_angle_atom_site_label_3
_geom_angle_site_symmetry_1
_geom_angle_site_symmetry_2
_geom_angle_site_symmetry_3
_geom_angle
O54 K1 O53 . . . 81.22(9)
O57 K1 O53 8_455 . . 74.20(10)
N11 K1 O53 . . . 101.15(9)
N12 K1 O53 . . . 88.54(9)
N22 K1 O53 . . . 112.31(9)
K1 O53 K2 . . . 98.30(10)
O57 K1 O54 8_455 . . 147.40(10)
N11 K1 O54 . . . 91.87(8)
N12 K1 O54 . . . 113.49(9)
N22 K1 O54 . . . 86.78(9)
K1 O54 K2 . . . 97.78(9)
N11 K1 O57 . . 8_455 113.41(9)
N12 K1 O57 . . 8_455 87.20(10)
N22 K1 O57 . . 8_455 83.20(10)
K1 O57 K2 . 8_455 8_455 109.70(10)
K1 N11 N12 . . . 75.0(2)
N12 K1 N11 . . . 26.87(8)
N22 K1 N11 . . . 145.84(9)
K1 N11 C1 . . . 156.6(2)
K1 N12 N11 . . . 78.1(2)
K1 N12 N13 . . . 155.7(2)
N22 K1 N12 . . . 153.47(9)
K1 N22 N21 . . . 118.0(2)
K1 N22 N23 . . . 131.6(2)
O54 K2 O53 . . . 82.70(10)
O55 K2 O53 . . . 117.00(10)
O56 K2 O53 . . . 103.20(10)
O57 K2 O53 . . . 136.40(10)
O55 K2 O54 . . . 77.05(9)
O56 K2 O54 . . . 158.10(10)
O57 K2 O54 . . . 74.90(10)
O56 K2 O55 . . . 117.00(10)
O57 K2 O55 . . . 94.00(10)
O57 K2 O56 . . . 87.00(10)
K2 O57 K1 . . 8_555 109.70(10)
Cl1 C17 N16 . . . 119.7(3)
Cl1 C17 C15 . . . 127.1(3)
Cl2 C39 N26 . . . 120.5(3)
Cl2 C39 C37 . . . 126.1(3)
O51 C16 C15 . . . 114.1(3)
O52 C38 C37 . . . 114.3(3)
O57 K1 N12 . 8_555 8_555 87.20(10)
O57 K1 O53 . 8_555 8_555 74.20(10)
O57 K1 N22 . 8_555 8_555 83.20(10)
O57 K1 N11 . 8_555 8_555 113.41(9)
N11 N12 N13 . . . 108.9(3)
C1 N11 N12 . . . 105.3(3)
N11 C1 C2 . . . 126.1(3)
N11 C1 N14 . . . 111.1(3)
N12 N13 N14 . . . 109.4(3)
N13 N14 C1 . . . 105.2(3)
N14 C1 C2 . . . 122.8(3)
N15 C14 C11 . . . 113.3(3)
C15 N15 C14 . . . 125.5(3)
C18 N15 C14 . . . 126.2(3)
N15 C15 C16 . . . 126.6(3)
N15 C15 C17 . . . 102.9(3)
C18 N15 C15 . . . 108.3(3)
N15 C18 N16 . . . 111.1(3)
N15 C18 C19 . . . 125.3(3)
N16 C17 C15 . . . 113.2(3)
C18 N16 C17 . . . 104.5(3)
N16 C18 C19 . . . 123.4(3)
N21 N22 N23 . . . 109.3(3)
C23 N21 N22 . . . 104.6(2)
N21 C23 N24 . . . 111.7(3)
N21 C23 C24 . . . 125.7(3)
N22 N23 N24 . . . 109.6(2)
N23 N24 C23 . . . 104.7(2)
N24 C23 C24 . . . 122.6(3)
C37 N25 C36 . . . 125.8(3)
C40 N25 C36 . . . 126.4(3)
N25 C36 C33 . . . 115.6(3)
N25 C37 C38 . . . 123.9(3)
N25 C37 C39 . . . 103.6(3)
C40 N25 C37 . . . 107.4(3)
N25 C40 N26 . . . 111.0(3)
N25 C40 C41 . . . 124.4(3)
N26 C39 C37 . . . 113.3(3)
C40 N26 C39 . . . 104.7(3)
N26 C40 C41 . . . 124.5(3)
C1 C2 C7 . . . 123.2(3)
C1 C2 C3 . . . 117.6(3)
C7 C2 C3 . . . 119.2(3)
C2 C3 C4 . . . 121.6(3)
C2 C7 C8 . . . 123.5(3)
C2 C7 C6 . . . 118.5(3)
C3 C4 C5 . . . 119.4(3)
C4 C5 C6 . . . 120.0(3)
C5 C6 C7 . . . 121.3(3)
C6 C7 C8 . . . 117.9(3)
C7 C8 C13 . . . 121.6(3)
C7 C8 C9 . . . 119.8(3)
C13 C8 C9 . . . 118.5(3)
C8 C9 C10 . . . 120.5(3)
C8 C13 C12 . . . 120.9(3)
C9 C10 C11 . . . 120.8(3)
C10 C11 C12 . . . 119.2(3)
C10 C11 C14 . . . 122.0(3)
C11 C12 C13 . . . 120.1(3)
C14 C11 C12 . . . 118.8(3)
C17 C15 C16 . . . 130.5(3)
C18 C19 C20 . . . 112.9(3)
C19 C20 C21 . . . 114.1(3)
C20 C21 C22 . . . 114.6(3)
C23 C24 C25 . . . 118.5(3)
C23 C24 C29 . . . 121.7(3)
C29 C24 C25 . . . 119.8(3)
C24 C25 C26 . . . 121.0(3)
C24 C29 C30 . . . 123.3(3)
C24 C29 C28 . . . 118.0(3)
C25 C26 C27 . . . 120.0(3)
C26 C27 C28 . . . 119.7(4)
C27 C28 C29 . . . 121.5(4)
C28 C29 C30 . . . 118.7(3)
C29 C30 C31 . . . 119.8(3)
C29 C30 C35 . . . 123.4(3)
C35 C30 C31 . . . 116.7(3)
C30 C31 C32 . . . 121.0(3)
C30 C35 C34 . . . 121.9(3)
C31 C32 C33 . . . 121.7(3)
C32 C33 C34 . . . 117.7(3)
C32 C33 C36 . . . 119.2(3)
C36 C33 C34 . . . 123.1(3)
C33 C34 C35 . . . 120.9(3)
C39 C37 C38 . . . 132.4(3)
C40 C41 C42 . . . 112.5(3)
C41 C42 C43 . . . 113.5(3)
C42 C43 C44 . . . 114.7(5)
K1 O53 H531 . . . 116.6464
K1 O53 H532 . . . 93.2171
K1 O54 H541 . . . 119.4140
K1 O54 H542 . . . 108.5476
K1 O57 H571 . 8_455 8_455 81.8219
K1 O57 H572 . 8_455 8_455 80.1356
K2 O53 H531 . . . 90.0715
K2 O53 H532 . . . 151.5479
K2 O54 H541 . . . 110.0607
K2 O54 H542 . . . 110.1386
K2 O55 H551 . . . 104.6277
K2 O55 H552 . . . 93.9557
K2 O56 H561 . . . 101.3900
K2 O56 H562 . . . 98.6334
K2 O57 H571 . . . 115.1568
K2 O57 H572 . . . 142.5580
O51 C16 H161 . . . 108.0975
O51 C16 H162 . . . 110.2646
H511 O51 C16 . . . 105.7834
O52 C38 H381 . . . 107.9497
O52 C38 H382 . . . 108.5267
H521 O52 C38 . . . 109.4447
H532 O53 H531 . . . 107.8392
H542 O54 H541 . . . 110.1465
H552 O55 H551 . . . 108.8613
H562 O56 H561 . . . 109.8412
H571 O57 K1 . . 8_555 81.8219
H572 O57 K1 . . 8_555 80.1357
H572 O57 H571 . . . 101.8178
H582 O58 H581 . . . 107.0811
H592 O59 H591 . . . 118.1885
N15 C14 H141 . . . 108.2179
N15 C14 H142 . . . 108.9338
N25 C36 H361 . . . 108.0125
N25 C36 H362 . . . 107.5572
C2 C3 H3 . . . 119.1486
H3 C3 C4 . . . 119.2235
C3 C4 H4 . . . 120.1754
H4 C4 C5 . . . 120.4618
C4 C5 H5 . . . 119.6960
H5 C5 C6 . . . 120.3128
C5 C6 H6 . . . 119.0571
H6 C6 C7 . . . 119.6306
C8 C9 H9 . . . 119.6372
C8 C13 H13 . . . 119.3974
H9 C9 C10 . . . 119.8662
C9 C10 H10 . . . 119.4842
H10 C10 C11 . . . 119.7299
C11 C12 H12 . . . 119.8503
C11 C14 H141 . . . 108.3144
C11 C14 H142 . . . 108.5586
H12 C12 C13 . . . 120.0174
C12 C13 H13 . . . 119.7368
H142 C14 H141 . . . 109.4641
C15 C16 H161 . . . 106.9850
C15 C16 H162 . . . 107.8634
H162 C16 H161 . . . 109.4429
C18 C19 H191 . . . 108.8381
C18 C19 H192 . . . 108.4582
H191 C19 C20 . . . 108.4510
H192 C19 C20 . . . 108.6883
C19 C20 H201 . . . 108.5596
C19 C20 H202 . . . 108.3668
H192 C19 H191 . . . 109.4507
H201 C20 C21 . . . 108.2068
H202 C20 C21 . . . 108.1103
C20 C21 H211 . . . 107.9569
C20 C21 H212 . . . 108.0948
H202 C20 H201 . . . 109.4578
C21 C22 H221 . . . 108.1627
C21 C22 H222 . . . 110.2259
H211 C21 C22 . . . 107.7838
H212 C21 C22 . . . 108.8838
C21 C22 H223 . . . 109.6051
H212 C21 H211 . . . 109.4620
H222 C22 H221 . . . 110.2955
H223 C22 H221 . . . 109.4683
H223 C22 H222 . . . 109.0681
C24 C25 H25 . . . 119.6658
H25 C25 C26 . . . 119.3278
C25 C26 H26 . . . 120.5507
H26 C26 C27 . . . 119.4441
C26 C27 H27 . . . 120.4760
H27 C27 C28 . . . 119.8319
C27 C28 H28 . . . 119.3867
H28 C28 C29 . . . 119.0716
C30 C31 H31 . . . 119.2401
C30 C35 H35 . . . 118.8388
C31 C32 H32 . . . 118.9456
H31 C31 C32 . . . 119.7449
H32 C32 C33 . . . 119.3195
C33 C34 H34 . . . 119.4564
C33 C36 H361 . . . 108.2896
C33 C36 H362 . . . 107.7973
H34 C34 C35 . . . 119.6730
C34 C35 H35 . . . 119.2770
H362 C36 H361 . . . 109.4708
C37 C38 H381 . . . 108.6052
C37 C38 H382 . . . 107.9104
H382 C38 H381 . . . 109.4660
C40 C41 H411 . . . 108.0104
C40 C41 H412 . . . 109.3947
H411 C41 C42 . . . 108.6827
H412 C41 C42 . . . 108.7602
C41 C42 H421 . . . 108.5997
C41 C42 H422 . . . 108.5950
H412 C41 H411 . . . 109.4540
H421 C42 C43 . . . 108.7392
H422 C42 C43 . . . 107.8950
C42 C43 H431 . . . 107.4460
C42 C43 H432 . . . 108.3894
H422 C42 H421 . . . 109.4604
H431 C43 C44 . . . 108.9621
C43 C44 H443 . . . 108.7935
H432 C43 C44 . . . 107.7986
C43 C44 H441 . . . 107.8564
C43 C44 H442 . . . 108.9567
H432 C43 H431 . . . 109.4679
H443 C44 H441 . . . 109.4604
H442 C44 H441 . . . 110.5877
H443 C44 H442 . . . 111.1077

loop_
_geom_bond_atom_site_label_1
_geom_bond_atom_site_label_2
_geom_bond_site_symmetry_2
_geom_bond_distance
_geom_bond_publ_flag
K1 O53 . 2.860(3) y
K1 O54 . 2.746(3) y
K1 O57 8_455 2.804(3) y
K1 N11 . 2.921(3) y
K1 N12 . 2.884(3) y
K1 N22 . 2.804(3) y
K2 O53 . 2.693(4) y
K2 O54 . 2.830(3) y
K2 O55 . 2.798(4) y
K2 O56 . 2.728(4) y
K2 O57 . 2.682(4) y
Cl1 C17 . 1.718(4) ?
Cl2 C39 . 1.728(4) ?
O51 C16 . 1.430(4) y
O52 C38 . 1.415(4) y
O57 K1 8_555 2.804(3) ?
N11 N12 . 1.349(4) ?
N11 C1 . 1.331(4) ?
N12 N13 . 1.304(4) ?
N13 N14 . 1.350(4) ?
N14 C1 . 1.323(4) ?
N15 C14 . 1.468(4) ?
N15 C15 . 1.395(4) ?
N15 C18 . 1.350(4) y
N16 C17 . 1.359(5) y
N16 C18 . 1.323(5) ?
N21 N22 . 1.353(4) ?
N21 C23 . 1.335(4) ?
N22 N23 . 1.313(4) ?
N23 N24 . 1.343(4) ?
N24 C23 . 1.338(4) ?
N25 C36 . 1.460(4) ?
N25 C37 . 1.394(4) ?
N25 C40 . 1.363(4) y
N26 C39 . 1.350(5) ?
N26 C40 . 1.326(5) ?
C1 C2 . 1.477(5) ?
C2 C3 . 1.384(5) ?
C2 C7 . 1.401(4) ?
C3 C4 . 1.383(5) ?
C4 C5 . 1.369(6) ?
C5 C6 . 1.385(5) ?
C6 C7 . 1.391(5) ?
C7 C8 . 1.499(4) y
C8 C9 . 1.391(4) ?
C8 C13 . 1.383(4) ?
C9 C10 . 1.381(5) ?
C10 C11 . 1.371(5) ?
C11 C12 . 1.389(4) ?
C11 C14 . 1.508(5) ?
C12 C13 . 1.382(4) ?
C15 C16 . 1.482(5) ?
C15 C17 . 1.355(5) ?
C18 C19 . 1.486(5) ?
C19 C20 . 1.525(5) ?
C20 C21 . 1.494(5) ?
C21 C22 . 1.495(6) ?
C23 C24 . 1.472(4) ?
C24 C25 . 1.394(5) ?
C24 C29 . 1.401(5) ?
C25 C26 . 1.379(5) ?
C26 C27 . 1.377(6) ?
C27 C28 . 1.383(6) ?
C28 C29 . 1.404(5) ?
C29 C30 . 1.476(5) y
C30 C31 . 1.391(5) ?
C30 C35 . 1.394(5) ?
C31 C32 . 1.381(5) ?
C32 C33 . 1.372(5) ?
C33 C34 . 1.387(4) ?
C33 C36 . 1.508(5) ?
C34 C35 . 1.372(5) ?
C37 C38 . 1.482(5) ?
C37 C39 . 1.350(5) y
C40 C41 . 1.483(5) ?
C41 C42 . 1.527(5) ?
C42 C43 . 1.508(6) ?
C43 C44 . 1.452(9) ?
O51 H511 . 0.9872 ?
O52 H521 . 0.9718 ?
O53 H531 . 0.9027 ?
O53 H532 . 0.8684 ?
O54 H541 . 0.9155 ?
O54 H542 . 0.9262 ?
O55 H551 . 0.9581 ?
O55 H552 . 0.9582 ?
O56 H561 . 0.9578 ?
O56 H562 . 0.9021 ?
O57 H571 . 0.9111 ?
O57 H572 . 0.9382 ?
O58 H581 . 0.9388 ?
O58 H582 . 0.9548 ?
O59 H591 . 0.9464 ?
O59 H592 . 0.9157 ?
C3 H3 . 0.9800 ?
C4 H4 . 0.9800 ?
C5 H5 . 0.9800 ?
C6 H6 . 0.9800 ?
C9 H9 . 0.9800 ?
C10 H10 . 0.9800 ?
C12 H12 . 0.9800 ?
C13 H13 . 0.9800 ?
C14 H141 . 0.9700 ?
C14 H142 . 0.9700 ?
C16 H161 . 0.9700 ?
C16 H162 . 0.9700 ?
C19 H191 . 0.9700 ?
C19 H192 . 0.9700 ?
C20 H201 . 0.9700 ?
C20 H202 . 0.9700 ?
C21 H211 . 0.9700 ?
C21 H212 . 0.9700 ?
C22 H221 . 0.9600 ?
C22 H222 . 0.9600 ?
C22 H223 . 0.9600 ?
C25 H25 . 0.9800 ?
C26 H26 . 0.9800 ?
C27 H27 . 0.9800 ?
C28 H28 . 0.9800 ?
C31 H31 . 0.9800 ?
C32 H32 . 0.9800 ?
C34 H34 . 0.9800 ?
C35 H35 . 0.9800 ?
C36 H361 . 0.9700 ?
C36 H362 . 0.9700 ?
C38 H381 . 0.9700 ?
C38 H382 . 0.9700 ?
C41 H411 . 0.9700 ?
C41 H412 . 0.9700 ?
C42 H421 . 0.9700 ?
C42 H422 . 0.9700 ?
C43 H431 . 0.9700 ?
C43 H432 . 0.9700 ?
C44 H441 . 0.9600 ?
C44 H442 . 0.9600 ?
C44 H443 . 0.9600 ?

loop_
_geom_contact_atom_site_label_1
_geom_contact_atom_site_label_2
_geom_contact_distance
_geom_contact_site_symmetry_2
K2 N12 3.595(3) 8_555
K2 N16 3.457(3) 2_645
Cl1 N11 3.344(3) 2_655
Cl1 N12 3.221(3) 2_655
Cl1 N16 2.667(3) .
Cl1 C15 2.756(3) .
Cl1 C16 3.362(4) .
Cl2 N26 2.679(3) .
Cl2 C37 2.749(3) .
Cl2 C38 3.383(4) .
O51 N15 3.339(3) .
O51 N23 3.572(4) .
O51 N24 2.863(3) .
O51 C15 2.444(4) .
O51 C17 3.391(4) .
O52 O57 2.744(4) 8_455
O52 N13 3.394(4) 8_555
O52 N14 2.740(4) 8_555
O52 N25 3.075(4) .
O52 C36 3.194(4) .
O52 C37 2.434(4) .
O53 O56 3.030(5) 8_455
O53 O57 3.418(5) 8_455
O53 N13 2.897(5) 8_555
O54 O55 3.506(4) .
O54 O57 3.354(4) .
O54 O58 2.792(4) .
O54 O59 2.789(5) .
O55 O58 2.790(4) .
O55 N16 2.766(4) 2_645
O55 C36 3.310(4) 8_555
O55 C38 3.377(4) 8_555
O56 O53 3.030(5) 8_555
O56 N12 3.319(5) 8_555
O57 O52 2.744(4) 8_555
O57 O53 3.418(5) 8_555
O57 O59 2.919(5) .
O58 N11 3.087(4) .
O58 N26 2.804(4) 3_554
O58 C7 3.583(4) .
O58 C8 3.554(4) .
O58 C9 3.392(4) .
O59 N21 2.830(4) 8_555
O59 N22 3.565(4) 8_555
O59 N23 2.854(5) .
N11 Cl1 3.344(3) 2_645
N11 N13 2.159(4) .
N11 N14 2.189(4) .
N11 C2 2.504(4) .
N11 C7 3.130(4) .
N11 C8 3.093(4) .
N11 C13 3.105(4) .
N12 K2 3.595(3) 8_455
N12 Cl1 3.221(3) 2_645
N12 O56 3.319(5) 8_455
N12 N14 2.165(4) .
N12 C1 2.131(5) .
N12 C2 3.573(4) .
N13 O52 3.394(4) 8_455
N13 O53 2.897(5) 8_455
N13 C1 2.124(5) .
N13 C2 3.551(4) .
N14 O52 2.740(4) 8_455
N14 C2 2.459(4) .
N14 C3 2.948(5) .
N15 N16 2.204(4) .
N15 C10 3.056(4) .
N15 C11 2.486(4) .
N15 C12 3.565(4) .
N15 C16 2.571(4) .
N15 C17 2.151(4) .
N15 C19 2.520(4) .
N15 C20 3.437(4) .
N16 K2 3.457(3) 2_655
N16 O55 2.766(4) 2_655
N16 C15 2.266(4) .
N16 C19 2.475(4) .
N16 C20 3.230(5) .
N21 O59 2.830(4) 8_455
N21 N23 2.175(4) .
N21 N24 2.212(4) .
N21 C14 3.416(4) .
N21 C24 2.498(4) .
N21 C29 3.130(4) .
N21 C30 3.067(4) .
N21 C35 3.111(4) .
N22 O59 3.565(4) 8_455
N22 N24 2.171(4) .
N22 C14 3.313(4) .
N22 C23 2.126(4) .
N22 C24 3.563(4) .
N23 C12 3.456(4) 8_555
N23 C14 3.272(4) .
N23 C23 2.124(4) .
N23 C24 3.545(4) .
N24 C12 3.345(4) 8_555
N24 C14 3.332(4) .
N24 C16 3.553(4) .
N24 C24 2.466(4) .
N24 C25 3.006(4) .
N25 N26 2.215(4) .
N25 C4 3.384(4) 3_555
N25 C33 2.511(4) .
N25 C34 2.995(4) .
N25 C38 2.538(5) .
N25 C39 2.157(4) .
N25 C41 2.518(5) .
N25 C42 3.421(5) .
N26 O58 2.804(4) 3_555
N26 C4 3.379(4) 8_555
N26 C37 2.256(4) .
N26 C41 2.487(5) .
N26 C42 3.244(5) .
C1 C3 2.447(5) .
C1 C7 2.532(5) .
C1 C8 3.040(4) .
C1 C13 3.155(4) .
C2 C4 2.415(5) .
C2 C5 2.780(5) .
C2 C6 2.399(5) .
C2 C8 2.556(4) .
C2 C13 3.159(4) .
C3 C5 2.376(5) .
C3 C6 2.740(5) .
C3 C7 2.402(5) .
C3 C39 3.457(5) 8_455
C3 C40 3.494(5) 3_554
C3 C41 3.584(5) 3_554
C4 N25 3.384(4) 3_554
C4 N26 3.379(4) 8_455
C4 C6 2.386(5) .
C4 C7 2.793(5) .
C4 C39 3.593(5) 8_455
C4 C40 3.386(5) 3_554
C5 C7 2.420(5) .
C5 C37 3.432(5) 3_554
C5 C39 3.436(5) 3_554
C6 C8 2.477(5) .
C6 C9 3.013(5) .
C6 C13 3.592(5) .
C6 C39 3.544(5) 3_554
C7 C9 2.501(5) .
C7 C13 2.516(5) .
C8 C10 2.407(4) .
C8 C11 2.789(4) .
C8 C12 2.405(4) .
C9 C11 2.392(5) .
C9 C12 2.756(5) .
C9 C13 2.384(5) .
C10 C12 2.380(5) .
C10 C13 2.752(4) .
C10 C14 2.519(5) .
C11 C13 2.401(4) .
C11 C18 3.156(5) .
C11 C19 3.240(5) .
C11 C20 3.515(5) .
C12 N23 3.456(4) 8_455
C12 N24 3.345(4) 8_455
C12 C14 2.493(5) .
C12 C19 3.514(5) .
C14 C15 2.546(5) .
C14 C16 3.131(5) .
C14 C17 3.582(5) .
C14 C18 2.513(5) .
C14 C19 3.079(5) .
C14 C23 3.405(4) .
C15 C18 2.225(5) .
C16 C17 2.577(5) .
C17 C18 2.121(5) .
C17 C19 3.562(5) .
C18 C20 2.510(5) .
C19 C21 2.534(5) .
C20 C22 2.515(6) .
C23 C25 2.463(5) .
C23 C29 2.510(4) .
C23 C30 2.987(4) .
C23 C35 3.147(4) .
C24 C26 2.413(5) .
C24 C27 2.785(5) .
C24 C28 2.403(5) .
C24 C30 2.532(4) .
C24 C35 3.202(4) .
C25 C27 2.386(6) .
C25 C28 2.752(5) .
C25 C29 2.417(5) .
C26 C28 2.387(6) .
C26 C29 2.800(5) .
C27 C29 2.432(5) .
C28 C30 2.478(5) .
C28 C31 3.048(5) .
C29 C31 2.481(5) .
C29 C35 2.528(5) .
C30 C32 2.413(5) .
C30 C33 2.820(5) .
C30 C34 2.417(5) .
C31 C33 2.405(5) .
C31 C34 2.745(5) .
C31 C35 2.371(5) .
C32 C34 2.362(5) .
C32 C35 2.730(5) .
C32 C36 2.485(5) .
C33 C35 2.400(5) .
C33 C40 3.277(5) .
C33 C41 3.401(5) .
C34 C36 2.546(5) .
C36 O55 3.310(4) 8_455
C36 C37 2.540(5) .
C36 C38 3.076(5) .
C36 C39 3.575(5) .
C36 C40 2.520(5) .
C36 C41 3.075(5) .
C37 C5 3.432(5) 3_555
C37 C40 2.222(5) .
C38 O55 3.377(4) 8_455
C38 C39 2.592(5) .
C39 C3 3.457(5) 8_555
C39 C4 3.593(5) 8_555
C39 C5 3.436(5) 3_555
C39 C6 3.544(5) 3_555
C39 C40 2.119(5) .
C39 C41 3.561(5) .
C40 C3 3.494(5) 3_555
C40 C4 3.386(5) 3_555
C40 C42 2.502(5) .
C41 C3 3.584(5) 3_555
C41 C43 2.538(6) .
C42 C44 2.493(8) .
K1 H531 3.3634 .
K1 H532 3.0356 .
K1 H541 3.2937 .
K1 H542 3.1650 .
K1 H571 2.8219 8_455
K1 H572 2.7998 8_455
K1 H581 3.4846 .
K2 H561 3.0648 .
K2 H562 2.9993 .
K2 H531 2.8413 .
K2 H532 3.4811 .
K2 H541 3.2598 .
K2 H542 3.2671 .
K2 H551 3.1780 .
K2 H552 3.0193 .
K2 H571 3.1780 .
K2 H572 3.4739 .
Cl1 H27 3.3713 8_555
Cl1 H161 2.9889 .
Cl1 H412 3.2155 4_664
Cl1 H422 3.5472 4_664
Cl1 H432 3.1198 4_664
Cl1 H552 3.3422 2_655
Cl1 H581 3.4185 2_655
Cl2 H3 3.0441 8_555
Cl2 H4 3.5436 8_555
Cl2 H6 3.5546 3_555
Cl2 H9 3.1685 3_555
Cl2 H27 3.3205 2_645
Cl2 H32 3.4603 6_556
Cl2 H223 3.3715 7_645
Cl2 H362 3.4065 6_556
Cl2 H382 2.9422 .
Cl2 H411 3.3988 6_556
Cl2 H582 3.3506 3_555
O51 H12 3.4782 8_555
O51 H25 2.8683 .
O51 H141 3.1075 .
O51 H142 3.3309 8_555
O51 H161 1.9613 .
O51 H162 1.9868 .
O51 H191 2.9286 8_555
O51 H192 3.4715 8_555
O52 H3 3.5458 8_555
O52 H26 3.2947 2_645
O52 H34 3.0636 .
O52 H361 2.6329 .
O52 H381 1.9468 .
O52 H382 1.9536 .
O52 H531 3.3220 .
O52 H532 3.5315 .
O52 H571 3.4004 8_455
O52 H572 2.2975 8_455
O53 H562 3.2105 8_455
O53 H26 3.3218 2_645
O53 H572 3.0414 8_455
O54 H551 3.0854 .
O54 H571 3.0606 .
O54 H581 2.8999 .
O54 H591 2.9590 .
O55 H4 3.1831 6_555
O55 H5 3.2371 6_555
O55 H192 3.4924 2_645
O55 H361 2.5391 8_555
O55 H362 3.2981 8_555
O55 H381 2.4830 8_555
O55 H422 3.3670 3_554
O55 H542 3.1383 .
O55 H581 3.4510 .
O55 H582 3.1719 .
O56 H192 3.0956 2_645
O56 H531 3.5461 8_555
O56 H532 2.1919 8_555
O57 H361 3.2229 8_555
O57 H521 3.2583 8_555
O57 H531 3.5037 8_555
O57 H532 3.0830 8_555
O57 H541 3.0270 .
O57 H592 3.0692 .
O58 H9 3.1420 .
O58 H362 3.5698 8_555
O58 H412 3.4364 3_554
O58 H541 3.4654 .
O58 H542 1.9578 .
O58 H551 1.8440 .
O58 H552 3.2137 .
O59 H12 3.2070 8_555
O59 H162 3.0795 .
O59 H541 1.9146 .
O59 H542 3.3952 .
O59 H571 2.0549 .
O59 H572 3.4437 .
N11 H13 2.9719 .
N11 H581 2.1514 .
N11 H582 3.4987 .
N12 H562 2.6386 8_455
N12 H531 3.0257 8_455
N12 H581 3.2885 .
N13 H562 3.0272 8_455
N13 H26 2.7856 7_645
N13 H521 2.6311 8_455
N13 H531 2.0315 8_455
N13 H532 3.4152 8_455
N13 H572 3.5923 1_455
N14 H3 2.6839 .
N14 H13 3.3727 .
N14 H26 3.1496 7_645
N14 H34 3.3720 8_455
N14 H521 1.7994 8_455
N14 H531 2.9498 8_455
N14 H572 3.4144 1_455
N15 H10 2.9081 .
N15 H25 3.5414 .
N15 H141 1.9967 .
N15 H142 2.0051 .
N15 H161 3.2770 .
N15 H162 2.6972 .
N15 H191 2.6148 .
N15 H192 3.2032 .
N15 H201 3.2567 .
N15 H441 3.5444 4_664
N15 H511 3.3133 .
N16 H191 3.2214 .
N16 H192 2.6327 .
N16 H201 3.4964 .
N16 H202 3.0193 .
N16 H422 3.4478 4_664
N16 H441 3.3114 4_664
N16 H551 3.2424 2_655
N16 H552 1.8727 2_655
N21 H35 3.0978 .
N21 H141 3.0515 .
N21 H142 2.9500 .
N21 H571 3.0970 8_455
N21 H572 3.5925 8_455
N21 H591 3.4070 8_455
N21 H592 1.9334 8_455
N22 H13 3.5991 8_555
N22 H141 2.7032 .
N22 H142 3.2264 .
N22 H571 3.2550 8_455
N22 H572 3.3382 8_455
N22 H591 2.8168 .
N22 H592 2.8117 8_455
N23 H12 2.6907 8_555
N23 H13 3.0970 8_555
N23 H141 2.4042 .
N23 H142 3.4062 .
N23 H162 3.2473 .
N23 H511 2.6764 .
N23 H541 3.4697 .
N23 H591 1.9092 .
N23 H592 3.4107 .
N24 H12 2.6400 8_555
N24 H13 3.2475 8_555
N24 H25 2.8017 .
N24 H35 3.3975 .
N24 H141 2.5784 .
N24 H142 3.2601 .
N24 H162 3.2986 .
N24 H191 3.3953 8_555
N24 H211 3.2163 8_555
N24 H511 1.8779 .
N24 H591 2.9390 .
N25 H4 3.2998 3_555
N25 H34 2.7207 .
N25 H361 1.9867 .
N25 H362 1.9814 .
N25 H381 2.7993 .
N25 H382 3.2963 .
N25 H411 2.5917 .
N25 H412 3.2169 .
N25 H421 3.1766 .
N25 H521 3.3751 .
N26 H3 3.3783 8_555
N26 H4 2.6699 8_555
N26 H411 3.2210 .
N26 H412 2.6622 .
N26 H421 3.3632 .
N26 H422 3.1495 .
N26 H551 3.5394 3_555
N26 H581 3.2299 3_555
N26 H582 1.8540 3_555
C1 H3 2.5845 .
C1 H13 2.7735 .
C1 H521 2.9584 8_455
C1 H581 2.8361 .
C2 H3 2.0486 .
C2 H4 3.2965 .
C2 H6 3.2880 .
C2 H13 2.9521 .
C2 H34 3.3009 8_455
C2 H412 3.4615 3_554
C2 H521 3.5474 8_455
C2 H581 3.0350 .
C2 H582 3.4453 .
C3 H4 2.0577 .
C3 H5 3.2624 .
C3 H34 3.1978 8_455
C3 H411 3.5524 3_554
C3 H412 3.1496 3_554
C3 H521 3.4087 8_455
C4 H3 2.0483 .
C4 H5 2.0408 .
C4 H6 3.2641 .
C4 H362 3.1722 3_554
C4 H421 3.2925 8_455
C4 H422 3.3545 8_455
C5 H3 3.2575 .
C5 H4 2.0483 .
C5 H6 2.0492 .
C5 H202 3.5094 5_665
C5 H381 3.5675 3_554
C5 H421 3.4129 8_455
C5 H422 3.4264 8_455
C6 H4 3.2752 .
C6 H5 2.0616 .
C6 H9 2.8347 .
C6 H221 3.4638 .
C6 H223 3.4892 5_665
C7 H3 3.2858 .
C7 H5 3.3038 .
C7 H6 2.0602 .
C7 H9 2.6608 .
C7 H13 2.6840 .
C7 H581 3.0981 .
C7 H582 3.3268 .
C8 H6 2.6211 .
C8 H9 2.0602 .
C8 H10 3.2881 .
C8 H12 3.2878 .
C8 H13 2.0498 .
C8 H201 3.4454 .
C8 H581 3.0521 .
C9 H6 2.7732 .
C9 H10 2.0492 .
C9 H13 3.2708 .
C9 H201 3.1601 .
C9 H542 3.3713 .
C9 H581 3.2222 .
C9 H582 3.5142 .
C10 H9 2.0530 .
C10 H12 3.2660 .
C10 H141 2.7787 .
C10 H142 3.2865 .
C10 H201 2.8827 .
C10 H441 3.4340 4_664
C10 H542 3.5133 .
C11 H9 3.2738 .
C11 H10 2.0425 .
C11 H12 2.0600 .
C11 H13 3.2849 .
C11 H141 2.0333 .
C11 H142 2.0362 .
C11 H191 2.7758 .
C11 H201 2.8925 .
C12 H10 3.2678 .
C12 H13 2.0530 .
C12 H141 3.0793 .
C12 H142 2.5028 .
C12 H191 2.7805 .
C12 H201 3.2052 .
C12 H211 3.3987 .
C12 H591 3.5283 8_455
C13 H9 3.2710 .
C13 H12 2.0560 .
C13 H35 3.4490 8_455
C13 H201 3.4618 .
C13 H211 3.3636 .
C14 H10 2.6912 .
C14 H12 2.6446 .
C14 H25 3.5518 .
C14 H162 2.8580 .
C14 H191 2.6878 .
C14 H201 3.5656 .
C14 H511 3.2497 .
C15 H10 3.3594 .
C15 H25 3.5974 .
C15 H141 2.5901 .
C15 H142 3.1410 .
C15 H161 1.9944 .
C15 H162 2.0053 .
C15 H441 3.5649 4_664
C15 H511 2.8054 .
C16 H141 2.6755 .
C16 H511 1.9461 .
C17 H161 2.6891 .
C17 H162 3.2498 .
C17 H432 3.1867 4_664
C17 H441 3.3866 4_664
C17 H552 2.9009 2_655
C18 H561 3.4050 2_655
C18 H141 3.2608 .
C18 H142 2.7559 .
C18 H191 2.0196 .
C18 H192 2.0152 .
C18 H201 2.6748 .
C18 H202 2.7108 .
C18 H441 3.3893 4_664
C18 H552 2.8847 2_655
C19 H561 3.0539 2_655
C19 H12 3.5618 .
C19 H142 3.0478 .
C19 H201 2.0517 .
C19 H202 2.0493 .
C19 H211 2.6960 .
C19 H212 2.7128 .
C19 H552 3.3087 2_655
C20 H5 3.5326 5_665
C20 H191 2.0503 .
C20 H192 2.0532 .
C20 H211 2.0169 .
C20 H212 2.0185 .
C20 H221 2.5249 .
C20 H222 3.2854 .
C20 H223 2.9266 .
C20 H441 3.4756 4_664
C21 H191 2.7003 .
C21 H192 2.7421 .
C21 H201 2.0199 .
C21 H202 2.0186 .
C21 H221 2.0126 .
C21 H222 2.0367 .
C21 H223 2.0295 .
C21 H382 3.5689 7_655
C22 H6 3.4323 5_665
C22 H35 3.5562 8_455
C22 H201 2.6824 .
C22 H202 2.7083 .
C22 H211 2.0152 .
C22 H212 2.0282 .
C22 H443 3.3251 8_455
C23 H25 2.6181 .
C23 H35 2.8666 .
C23 H141 2.9494 .
C23 H142 2.9591 .
C23 H211 3.3634 8_555
C23 H511 2.8836 .
C23 H592 3.0528 8_455
C24 H25 2.0628 .
C24 H26 3.2999 .
C24 H28 3.2891 .
C24 H35 3.0620 .
C24 H142 3.5515 .
C24 H161 3.1770 8_455
C24 H211 3.0513 8_555
C24 H212 3.4163 8_555
C24 H511 3.4527 .
C25 H26 2.0580 .
C25 H27 3.2751 .
C25 H142 3.5825 .
C25 H161 3.1830 8_455
C25 H211 3.4108 8_555
C25 H212 3.2507 8_555
C25 H511 3.1715 .
C26 H25 2.0456 .
C26 H27 2.0556 .
C26 H28 3.2691 .
C26 H161 3.1762 8_455
C26 H212 3.2183 8_555
C26 H382 3.1704 2_655
C27 H25 3.2677 .
C27 H26 2.0455 .
C27 H28 2.0506 .
C27 H161 3.1647 8_455
C27 H212 3.3266 8_555
C27 H382 3.2344 2_655
C27 H432 3.3496 5_666
C28 H26 3.2707 .
C28 H27 2.0551 .
C28 H31 2.8534 .
C28 H161 3.1428 8_455
C28 H212 3.4760 8_555
C28 H222 3.5521 8_555
C28 H431 3.5538 5_666
C28 H432 3.1215 5_666
C29 H25 3.3017 .
C29 H27 3.3131 .
C29 H28 2.0660 .
C29 H31 2.6382 .
C29 H35 2.7058 .
C29 H161 3.1527 8_455
C29 H211 3.3063 8_555
C29 H212 3.5462 8_555
C29 H222 3.4252 8_555
C30 H28 2.6266 .
C30 H31 2.0555 .
C30 H32 3.2887 .
C30 H34 3.2962 .
C30 H35 2.0542 .
C30 H222 3.5471 8_555
C30 H592 3.3135 8_455
C31 H10 3.4175 8_455
C31 H28 2.8628 .
C31 H32 2.0442 .
C31 H35 3.2587 .
C31 H592 3.3592 8_455
C32 H31 2.0520 .
C32 H34 3.2506 .
C32 H361 2.9157 .
C32 H362 2.5356 .
C32 H411 3.3209 .
C32 H541 3.5517 8_455
C33 H31 3.2827 .
C33 H32 2.0399 .
C33 H34 2.0549 .
C33 H35 3.2791 .
C33 H361 2.0327 .
C33 H362 2.0270 .
C33 H411 2.9112 .
C33 H421 3.1440 .
C33 H571 3.5980 8_455
C34 H32 3.2519 .
C34 H35 2.0389 .
C34 H361 2.9412 .
C34 H362 3.2744 .
C34 H421 2.8561 .
C34 H521 3.5559 .
C34 H572 3.5275 8_455
C35 H31 3.2616 .
C35 H34 2.0430 .
C35 H222 3.2830 8_555
C35 H421 3.4470 .
C36 H4 3.2210 3_555
C36 H32 2.6293 .
C36 H34 2.7236 .
C36 H381 3.0410 .
C36 H411 2.6594 .
C36 H551 3.2901 8_455
C37 H3 2.9997 8_555
C37 H5 3.2745 3_555
C37 H34 3.2368 .
C37 H361 2.5852 .
C37 H362 3.1470 .
C37 H381 2.0134 .
C37 H382 2.0052 .
C37 H521 2.6740 .
C38 H3 3.5027 8_555
C38 H5 3.4578 3_555
C38 H26 3.5819 2_645
C38 H212 3.3769 7_645
C38 H361 2.6206 .
C38 H521 1.9656 .
C39 H3 2.7831 8_555
C39 H4 3.0733 8_555
C39 H5 3.5386 3_555
C39 H381 3.1418 .
C39 H382 2.6936 .
C39 H582 2.8681 3_555
C40 H4 3.5805 3_555
C40 H4 3.3106 8_555
C40 H34 3.3704 .
C40 H361 3.2566 .
C40 H362 2.6888 .
C40 H411 2.0070 .
C40 H412 2.0235 .
C40 H421 2.5831 .
C40 H422 2.8046 .
C40 H582 2.8539 3_555
C41 H3 3.4654 3_555
C41 H362 2.9357 .
C41 H421 2.0536 .
C41 H422 2.0536 .
C41 H431 2.6726 .
C41 H432 2.7389 .
C41 H582 3.3188 3_555
C42 H4 3.5086 8_555
C42 H411 2.0546 .
C42 H412 2.0556 .
C42 H431 2.0230 .
C42 H432 2.0344 .
C42 H441 2.9028 .
C42 H442 3.2489 .
C42 H443 2.4918 .
C43 H28 3.0662 5_666
C43 H411 2.6285 .
C43 H412 2.8309 .
C43 H421 2.0384 .
C43 H422 2.0284 .
C43 H441 1.9713 .
C43 H442 1.9842 .
C43 H443 1.9822 .
C44 H10 3.5742 4_665
C44 H31 3.4976 5_666
C44 H222 3.4742 8_555
C44 H421 2.6660 .
C44 H422 2.7033 .
C44 H431 1.9915 .
C44 H432 1.9778 .
H561 C18 3.4050 2_645
H561 C19 3.0539 2_645
H562 O53 3.2105 8_555
H562 N12 2.6386 8_555
H562 N13 3.0272 8_555
H3 Cl2 3.0441 8_455
H3 O52 3.5458 8_455
H3 N26 3.3782 8_455
H3 C37 2.9997 8_455
H3 C38 3.5027 8_455
H3 C39 2.7831 8_455
H3 C41 3.4654 3_554
H4 Cl2 3.5436 8_455
H4 O55 3.1831 6_455
H4 N25 3.2998 3_554
H4 N26 2.6699 8_455
H4 C36 3.2210 3_554
H4 C39 3.0733 8_455
H4 C40 3.5805 3_554
H4 C40 3.3106 8_455
H4 C42 3.5086 8_455
H5 O55 3.2371 6_455
H5 C20 3.5326 5_665
H5 C37 3.2745 3_554
H5 C38 3.4578 3_554
H5 C39 3.5386 3_554
H6 Cl2 3.5546 3_554
H6 C22 3.4323 5_665
H9 Cl2 3.1685 3_554
H10 C31 3.4175 8_555
H10 C44 3.5742 4_664
H12 O51 3.4782 8_455
H12 O59 3.2070 8_455
H12 N23 2.6907 8_455
H12 N24 2.6400 8_455
H13 N22 3.5991 8_455
H13 N23 3.0970 8_455
H13 N24 3.2475 8_455
H26 O52 3.2947 2_655
H26 O53 3.3218 2_655
H26 N13 2.7856 7_655
H26 N14 3.1496 7_655
H26 C38 3.5819 2_655
H27 Cl1 3.3713 8_455
H27 Cl2 3.3205 2_655
H28 C43 3.0662 5_666
H31 C44 3.4976 5_666
H32 Cl2 3.4603 6_456
H34 N14 3.3720 8_555
H34 C2 3.3009 8_555
H34 C3 3.1978 8_555
H35 C13 3.4490 8_555
H35 C22 3.5562 8_555
H142 O51 3.3309 8_455
H161 C24 3.1770 8_555
H161 C25 3.1830 8_555
H161 C26 3.1762 8_555
H161 C27 3.1647 8_555
H161 C28 3.1428 8_555
H161 C29 3.1527 8_555
H191 O51 2.9286 8_455
H191 N24 3.3953 8_455
H192 O51 3.4715 8_455
H192 O55 3.4924 2_655
H192 O56 3.0956 2_655
H202 C5 3.5094 5_665
H211 N24 3.2163 8_455
H211 C23 3.3634 8_455
H211 C24 3.0513 8_455
H211 C25 3.4108 8_455
H211 C29 3.3063 8_455
H212 C24 3.4163 8_455
H212 C25 3.2507 8_455
H212 C26 3.2183 8_455
H212 C27 3.3266 8_455
H212 C28 3.4760 8_455
H212 C29 3.5462 8_455
H212 C38 3.3769 7_655
H222 C28 3.5521 8_455
H222 C29 3.4252 8_455
H222 C30 3.5471 8_455
H222 C35 3.2830 8_455
H222 C44 3.4742 8_455
H223 Cl2 3.3715 7_655
H223 C6 3.4892 5_665
H361 O55 2.5391 8_455
H361 O57 3.2229 8_455
H362 Cl2 3.4065 6_456
H362 O55 3.2981 8_455
H362 O58 3.5698 8_455
H362 C4 3.1722 3_555
H381 O55 2.4830 8_455
H381 C5 3.5675 3_555
H382 C21 3.5689 7_645
H382 C26 3.1704 2_645
H382 C27 3.2344 2_645
H411 Cl2 3.3988 6_456
H411 C3 3.5524 3_555
H412 Cl1 3.2155 4_665
H412 O58 3.4364 3_555
H412 C2 3.4615 3_555
H412 C3 3.1496 3_555
H421 C4 3.2925 8_555
H421 C5 3.4129 8_555
H422 Cl1 3.5472 4_665
H422 O55 3.3670 3_555
H422 N16 3.4478 4_665
H422 C4 3.3545 8_555
H422 C5 3.4264 8_555
H431 C28 3.5538 5_666
H432 Cl1 3.1198 4_665
H432 C17 3.1867 4_665
H432 C27 3.3496 5_666
H432 C28 3.1215 5_666
H441 N15 3.5444 4_665
H441 N16 3.3114 4_665
H441 C10 3.4340 4_665
H441 C15 3.5649 4_665
H441 C17 3.3866 4_665
H441 C18 3.3893 4_665
H441 C20 3.4756 4_665
H443 C22 3.3251 8_555
H521 O57 3.2583 8_455
H521 N13 2.6311 8_555
H521 N14 1.7994 8_555
H521 C1 2.9584 8_555
H521 C2 3.5474 8_555
H521 C3 3.4087 8_555
H531 O56 3.5461 8_455
H531 O57 3.5037 8_455
H531 N12 3.0257 8_555
H531 N13 2.0315 8_555
H531 N14 2.9498 8_555
H532 O56 2.1919 8_455
H532 O57 3.0830 8_455
H532 N13 3.4152 8_555
H541 C32 3.5517 8_555
H551 N16 3.2424 2_645
H551 N26 3.5394 3_554
H551 C36 3.2901 8_555
H552 Cl1 3.3422 2_645
H552 N16 1.8727 2_645
H552 C17 2.9009 2_645
H552 C18 2.8847 2_645
H552 C19 3.3087 2_645
H571 K1 2.8219 8_555
H571 O52 3.4004 8_555
H571 N21 3.0970 8_555
H571 N22 3.2550 8_555
H571 C33 3.5980 8_555
H572 K1 2.7998 8_555
H572 O52 2.2975 8_555
H572 O53 3.0414 8_555
H572 N13 3.5923 1_655
H572 N14 3.4144 1_655
H572 N21 3.5925 8_555
H572 N22 3.3382 8_555
H572 C34 3.5275 8_555
H581 Cl1 3.4185 2_645
H581 N26 3.2299 3_554
H582 Cl2 3.3506 3_554
H582 N26 1.8540 3_554
H582 C39 2.8681 3_554
H582 C40 2.8539 3_554
H582 C41 3.3188 3_554
H591 N21 3.4070 8_555
H591 C12 3.5283 8_555
H592 N21 1.9334 8_555
H592 N22 2.8117 8_555
H592 C23 3.0528 8_555
H592 C30 3.3135 8_555
H592 C31 3.3592 8_555

loop_
_geom_hbond_atom_site_label_D
_geom_hbond_atom_site_label_H
_geom_hbond_atom_site_label_A
_geom_hbond_site_symmetry_A
_geom_hbond_distance_DH
_geom_hbond_distance_HA
_geom_hbond_distance_DA
_geom_hbond_angle_DHA
_geom_hbond_publ_flag
O51 H511 N24 . 0.99 1.88 2.863(3) 176 yes
O54 H541 O59 . 0.92 1.92 2.789(5) 159 yes
O54 H542 O58 . 0.93 1.96 2.792(4) 149 yes
O55 H551 O58 . 0.96 1.84 2.790(4) 169 yes
O57 H571 O59 . 0.91 2.06 2.919(5) 158 yes
O59 H591 N23 . 0.95 1.91 2.854(5) 176 yes
O52 H521 N14 8_555 0.97 1.80 2.740(4) 162 yes
O53 H531 N13 8_555 0.90 2.03 2.897(4) 160 yes
O53 H532 O56 8_455 0.87 2.19 3.030(5) 162 yes
O55 H552 N16 2_645 0.96 1.87 2.766(4) 154 yes
O56 H561 O51 7_745 0.96 2.21 2.858(4) 124 yes
O58 H582 N26 3_554 0.96 1.85 2.804(4) 173 yes
O59 H592 N21 8_555 0.92 1.93 2.830(4) 166 yes

loop_
_geom_torsion_atom_site_label_1
_geom_torsion_atom_site_label_2
_geom_torsion_atom_site_label_3
_geom_torsion_atom_site_label_4
_geom_torsion
O54 K1 O53 K2 0.26(8)
O53 K1 O54 K2 -0.25(7)
O53 K1 N11 N12 63.5(2)
O53 K1 N12 N11 -118.6(2)
O53 K1 N22 N21 -119.1(2)
O54 K2 O53 K1 -0.25(8)
O53 K2 O54 K1 0.26(8)
K1 N11 N12 N13 155.8(3)
K1 N11 C1 N14 -88.4(6)
K1 N12 N13 N14 103.8(6)
N12 N13 N14 C1 -1.0(4)
N13 N14 C1 N11 1.1(4)
C15 N15 C14 C11 -120.1(3)
C14 N15 C15 C16 1.4(5)
C14 N15 C18 N16 176.5(3)
C18 N16 C17 Cl1 -178.4(3)
C18 N16 C17 C15 0.0(4)
C17 N16 C18 N15 0.0(3)
C23 N21 N22 K1 -169.6(2)
N22 N21 C23 N24 0.5(3)
K1 N22 N23 N24 167.1(2)
N22 N23 N24 C23 1.0(3)
N23 N24 C23 N21 -1.0(3)
C37 N25 C36 C33 -115.2(3)
C36 N25 C37 C38 5.3(5)
C36 N25 C40 N26 172.7(3)
C40 N26 C39 Cl2 179.9(2)
C40 N26 C39 C37 0.4(4)
C39 N26 C40 N25 -0.4(4)
N11 C1 C2 C3 138.9(3)
C1 C2 C3 C4 -179.8(3)
C1 C2 C7 C6 179.1(3)
C2 C3 C4 C5 0.8(5)
C3 C4 C5 C6 -0.8(5)
C4 C5 C6 C7 0.1(4)
C5 C6 C7 C2 0.6(5)
C2 C7 C8 C9 134.0(3)
C7 C8 C9 C10 175.1(3)
C7 C8 C13 C12 -174.6(3)
C8 C9 C10 C11 -0.8(5)
C9 C10 C11 C12 1.9(5)
C10 C11 C12 C13 -1.5(5)
C10 C11 C14 N15 55.8(4)
C11 C12 C13 C8 0.0(4)
N15 C15 C16 O51 -86.0(4)
N15 C15 C17 Cl1 178.2(3)
N15 C15 C17 N16 -0.1(3)
N15 C18 C19 C20 -98.3(4)
C18 C19 C20 C21 177.4(3)
C19 C20 C21 C22 -178.2(4)
N21 C23 C24 C25 -132.8(3)
C23 C24 C25 C26 -178.8(3)
C23 C24 C29 C28 177.8(3)
C24 C25 C26 C27 0.8(6)
C25 C26 C27 C28 -0.8(6)
C26 C27 C28 C29 -0.1(4)
C27 C28 C29 C24 1.1(5)
C24 C29 C30 C31 -125.1(4)
C29 C30 C31 C32 179.0(3)
C29 C30 C35 C34 -178.9(3)
C30 C31 C32 C33 -0.3(5)
C31 C32 C33 C34 2.0(5)
C32 C33 C34 C35 -1.9(5)
C32 C33 C36 N25 -147.1(3)
C33 C34 C35 C30 0.1(4)
N25 C37 C38 O52 57.0(4)
N25 C37 C39 Cl2 -179.8(3)
N25 C37 C39 N26 -0.3(4)
N25 C40 C41 C42 -97.3(4)
C40 C41 C42 C43 164.6(4)
C41 C42 C43 C44 -176.7(5)
